data_7002709
loop_
_publ_author_name
'Ye, Wei-Ping'
'Mu, Hong-Liang'
'Shi, Xin-Cui'
'Cheng, Yan-Xiang'
'Li, Yue-Sheng'

_publ_section_title
;
 Synthesis and characterization of the titanium complexes bearing two
 regioisomeric trifluoromethyl-containing enaminoketonato ligands and
 their behavior in ethylene polymerization
;
_journal_issue 43
_journal_name_full 'Dalton Transactions'
_journal_page_first 9452
_journal_page_last 9465
_journal_paper_doi 10.1039/b906854f
_journal_year 2009
_chemical_formula_sum 'C28 H30 Cl2 F6 N2 O2 Ti'
_chemical_formula_weight 659.34
_chemical_name_systematic
;
?
;
_space_group_IT_number 14
_symmetry_cell_setting monoclinic
_symmetry_space_group_name_Hall '-P 2ybc'
_symmetry_space_group_name_H-M 'P 1 21/c 1'
_atom_sites_solution_hydrogens geom
_atom_sites_solution_primary direct
_atom_sites_solution_secondary difmap
_audit_creation_method SHELXL-97
_cell_angle_alpha 90.00
_cell_angle_beta 113.4400(10)
_cell_angle_gamma 90.00
_cell_formula_units_Z 4
_cell_length_a 9.5394(4)
_cell_length_b 37.7491(15)
_cell_length_c 8.9319(4)
_cell_measurement_reflns_used 8263
_cell_measurement_temperature 193(2)
_cell_measurement_theta_max 25.97
_cell_measurement_theta_min 2.33
_cell_volume 2951.0(2)
_computing_cell_refinement 'Bruker SMART'
_computing_data_collection 'Bruker SMART'
_computing_data_reduction 'Bruker SAINT'
_computing_molecular_graphics 'Bruker SHELXTL'
_computing_publication_material 'Bruker SHELXTL'
_computing_structure_refinement 'SHELXL-97 (Sheldrick, 1997)'
_computing_structure_solution 'SHELXS-97 (Sheldrick, 1990)'
_diffrn_ambient_temperature 193(2)
_diffrn_measured_fraction_theta_full 0.998
_diffrn_measured_fraction_theta_max 0.998
_diffrn_measurement_device_type 'Bruker APEX CCD area detector'
_diffrn_measurement_method 'phi and omega scans'
_diffrn_radiation_monochromator graphite
_diffrn_radiation_source 'fine-focus sealed tube'
_diffrn_radiation_type MoK\a
_diffrn_radiation_wavelength 0.71073
_diffrn_reflns_av_R_equivalents 0.0303
_diffrn_reflns_av_sigmaI/netI 0.0349
_diffrn_reflns_limit_h_max 11
_diffrn_reflns_limit_h_min -11
_diffrn_reflns_limit_k_max 41
_diffrn_reflns_limit_k_min -46
_diffrn_reflns_limit_l_max 10
_diffrn_reflns_limit_l_min -11
_diffrn_reflns_number 16997
_diffrn_reflns_theta_full 25.98
_diffrn_reflns_theta_max 25.98
_diffrn_reflns_theta_min 1.08
_exptl_absorpt_coefficient_mu 0.538
_exptl_absorpt_correction_T_max 0.948
_exptl_absorpt_correction_T_min 0.932
_exptl_absorpt_correction_type multi-scan
_exptl_absorpt_process_details '(SADABS; Sheldrick, 1996)'
_exptl_crystal_colour red
_exptl_crystal_density_diffrn 1.484
_exptl_crystal_density_method 'not measured'
_exptl_crystal_description sheet
_exptl_crystal_F_000 1352
_exptl_crystal_size_max 0.13
_exptl_crystal_size_mid 0.12
_exptl_crystal_size_min 0.10
_refine_diff_density_max 0.362
_refine_diff_density_min -0.337
_refine_diff_density_rms 0.055
_refine_ls_extinction_method none
_refine_ls_goodness_of_fit_ref 1.004
_refine_ls_hydrogen_treatment constr
_refine_ls_matrix_type full
_refine_ls_number_parameters 376
_refine_ls_number_reflns 5767
_refine_ls_number_restraints 0
_refine_ls_restrained_S_all 1.004
_refine_ls_R_factor_all 0.0512
_refine_ls_R_factor_gt 0.0371
_refine_ls_shift/su_max 0.000
_refine_ls_shift/su_mean 0.000
_refine_ls_structure_factor_coef Fsqd
_refine_ls_weighting_details 'calc w=1/[\s^2^(Fo^2^)+(0.0700P)^2^+0.7462P] where P=(Fo^2^+2Fc^2^)/3'
_refine_ls_weighting_scheme calc
_refine_ls_wR_factor_gt 0.1017
_refine_ls_wR_factor_ref 0.1152
_reflns_number_gt 4631
_reflns_number_total 5767
_reflns_threshold_expression >2sigma(I)
_cod_data_source_file b906854f.txt
_cod_data_source_block 3e
_cod_depositor_comments
;
The following automatic conversions were performed:
'_symmetry_cell_setting' value 'Monoclinic' changed to 'monoclinic'
according to '/home/saulius/struct/CIF-dictionaries/cif_core.dic'
dictionary named 'cif_core.dic' version 2.4.1 from 2010-06-29.

Automatic conversion script
Id: cif_fix_enum 1527 2010-12-29 10:47:43Z saulius 
;
_cod_original_sg_symbol_H-M P2(1)/c
_cod_database_code 7002709

loop_
_symmetry_equiv_pos_as_xyz
'x, y, z'
'-x, y+1/2, -z+1/2'
'-x, -y, -z'
'x, -y-1/2, z-1/2'

loop_
_atom_site_label
_atom_site_type_symbol
_atom_site_fract_x
_atom_site_fract_y
_atom_site_fract_z
_atom_site_U_iso_or_equiv
_atom_site_adp_type
_atom_site_occupancy
_atom_site_symmetry_multiplicity
_atom_site_calc_flag
_atom_site_refinement_flags
_atom_site_disorder_assembly
_atom_site_disorder_group
Ti1 Ti 0.74417(4) 0.137818(10) 1.13456(5) 0.02107(12) Uani 1 1 d . . .
Cl1 Cl 0.54955(7) 0.120776(18) 1.19921(8) 0.03653(17) Uani 1 1 d . . .
Cl2 Cl 0.88487(7) 0.170904(17) 1.35459(7) 0.03454(17) Uani 1 1 d . . .
F1 F 1.07073(18) 0.04808(5) 1.4079(2) 0.0595(5) Uani 1 1 d . . .
F2 F 0.8649(2) 0.04128(5) 1.4414(2) 0.0610(5) Uani 1 1 d . . .
F3 F 0.9193(2) 0.00566(4) 1.2893(2) 0.0690(6) Uani 1 1 d . . .
F4 F 0.63059(18) 0.26751(4) 0.9123(2) 0.0440(4) Uani 1 1 d . . .
F5 F 0.44834(16) 0.22975(4) 0.8231(2) 0.0457(4) Uani 1 1 d . . .
F6 F 0.5449(2) 0.24304(4) 1.0757(2) 0.0525(5) Uani 1 1 d . . .
N1 N 0.9152(2) 0.15237(5) 1.0279(2) 0.0212(4) Uani 1 1 d . . .
N2 N 0.6455(2) 0.10421(5) 0.9104(2) 0.0206(4) Uani 1 1 d . . .
O1 O 0.64011(17) 0.17781(4) 1.01607(19) 0.0238(3) Uani 1 1 d . . .
O2 O 0.85932(17) 0.09676(4) 1.22870(19) 0.0251(3) Uani 1 1 d . . .
C1 C 0.9409(2) 0.18447(6) 0.9906(3) 0.0221(5) Uani 1 1 d . . .
C2 C 1.0768(3) 0.19707(6) 0.9504(3) 0.0270(5) Uani 1 1 d . . .
C3 C 1.2229(3) 0.17482(7) 1.0186(3) 0.0355(6) Uani 1 1 d . . .
H3A H 1.2045 0.1518 0.9632 0.053 Uiso 1 1 calc R . .
H3B H 1.2527 0.1712 1.1359 0.053 Uiso 1 1 calc R . .
H3C H 1.3050 0.1872 1.0004 0.053 Uiso 1 1 calc R . .
C4 C 1.0194(3) 0.19877(8) 0.7643(3) 0.0447(7) Uani 1 1 d . . .
H4A H 1.1010 0.2077 0.7341 0.067 Uiso 1 1 calc R . .
H4B H 0.9310 0.2147 0.7212 0.067 Uiso 1 1 calc R . .
H4C H 0.9893 0.1750 0.7186 0.067 Uiso 1 1 calc R . .
C5 C 1.1256(3) 0.23449(7) 1.0209(5) 0.0535(9) Uani 1 1 d . . .
H5A H 1.1407 0.2348 1.1360 0.080 Uiso 1 1 calc R . .
H5B H 1.0458 0.2515 0.9599 0.080 Uiso 1 1 calc R . .
H5C H 1.2213 0.2409 1.0116 0.080 Uiso 1 1 calc R . .
C6 C 0.8288(3) 0.21202(6) 0.9740(3) 0.0254(5) Uani 1 1 d . . .
H6 H 0.8547 0.2355 0.9568 0.030 Uiso 1 1 calc R . .
C7 C 0.6925(3) 0.20716(6) 0.9808(3) 0.0233(5) Uani 1 1 d . . .
C8 C 0.5794(3) 0.23719(6) 0.9478(3) 0.0308(6) Uani 1 1 d . . .
C9 C 0.5327(2) 0.12371(6) 0.7783(3) 0.0219(5) Uani 1 1 d . . .
C10 C 0.5733(3) 0.14657(6) 0.6804(3) 0.0278(5) Uani 1 1 d . . .
H10 H 0.6777 0.1496 0.6986 0.033 Uiso 1 1 calc R . .
C11 C 0.4610(3) 0.16480(6) 0.5566(3) 0.0324(6) Uani 1 1 d . . .
H11 H 0.4882 0.1798 0.4871 0.039 Uiso 1 1 calc R . .
C12 C 0.3091(3) 0.16139(7) 0.5327(3) 0.0352(6) Uani 1 1 d . . .
H12 H 0.2324 0.1741 0.4473 0.042 Uiso 1 1 calc R . .
C13 C 0.2697(3) 0.13958(7) 0.6331(3) 0.0349(6) Uani 1 1 d . . .
H13 H 0.1655 0.1373 0.6172 0.042 Uiso 1 1 calc R . .
C14 C 0.3808(3) 0.12086(6) 0.7572(3) 0.0290(5) Uani 1 1 d . . .
H14 H 0.3534 0.1062 0.8276 0.035 Uiso 1 1 calc R . .
C15 C 0.6654(2) 0.07028(6) 0.8958(3) 0.0235(5) Uani 1 1 d . . .
C16 C 0.5945(3) 0.04696(6) 0.7400(3) 0.0289(5) Uani 1 1 d . . .
C17 C 0.7160(3) 0.02044(7) 0.7361(3) 0.0405(7) Uani 1 1 d . . .
H17A H 0.7398 0.0036 0.8264 0.061 Uiso 1 1 calc R . .
H17B H 0.8089 0.0333 0.7473 0.061 Uiso 1 1 calc R . .
H17C H 0.6765 0.0076 0.6322 0.061 Uiso 1 1 calc R . .
C18 C 0.4606(3) 0.02677(8) 0.7530(4) 0.0504(8) Uani 1 1 d . . .
H18A H 0.3810 0.0436 0.7493 0.076 Uiso 1 1 calc R . .
H18B H 0.4963 0.0137 0.8562 0.076 Uiso 1 1 calc R . .
H18C H 0.4186 0.0101 0.6617 0.076 Uiso 1 1 calc R . .
C19 C 0.5395(4) 0.06613(7) 0.5749(3) 0.0435(7) Uani 1 1 d . . .
H19A H 0.5157 0.0487 0.4871 0.065 Uiso 1 1 calc R . .
H19B H 0.6200 0.0820 0.5732 0.065 Uiso 1 1 calc R . .
H19C H 0.4476 0.0799 0.5591 0.065 Uiso 1 1 calc R . .
C20 C 0.7581(3) 0.05018(6) 1.0400(3) 0.0300(5) Uani 1 1 d . . .
H20 H 0.7596 0.0252 1.0283 0.036 Uiso 1 1 calc R . .
C21 C 0.8414(3) 0.06348(6) 1.1878(3) 0.0257(5) Uani 1 1 d . . .
C22 C 0.9249(3) 0.03934(7) 1.3310(3) 0.0347(6) Uani 1 1 d . . .
C23 C 1.0053(2) 0.12271(6) 1.0133(3) 0.0228(5) Uani 1 1 d . . .
C24 C 0.9755(3) 0.10848(6) 0.8602(3) 0.0266(5) Uani 1 1 d . . .
H24 H 0.8964 0.1181 0.7661 0.032 Uiso 1 1 calc R . .
C25 C 1.0624(3) 0.08014(6) 0.8455(3) 0.0329(6) Uani 1 1 d . . .
H25 H 1.0436 0.0706 0.7409 0.039 Uiso 1 1 calc R . .
C26 C 1.1752(3) 0.06595(7) 0.9819(4) 0.0370(6) Uani 1 1 d . . .
H26 H 1.2352 0.0468 0.9715 0.044 Uiso 1 1 calc R . .
C27 C 1.2014(3) 0.07958(6) 1.1342(3) 0.0332(6) Uani 1 1 d . . .
H27 H 1.2788 0.0695 1.2284 0.040 Uiso 1 1 calc R . .
C28 C 1.1160(3) 0.10770(6) 1.1508(3) 0.0276(5) Uani 1 1 d . . .
H28 H 1.1332 0.1167 1.2561 0.033 Uiso 1 1 calc R . .

loop_
_atom_site_aniso_label
_atom_site_aniso_U_11
_atom_site_aniso_U_22
_atom_site_aniso_U_33
_atom_site_aniso_U_23
_atom_site_aniso_U_13
_atom_site_aniso_U_12
Ti1 0.0201(2) 0.0234(2) 0.0189(2) -0.00045(16) 0.00700(16) 0.00161(15)
Cl1 0.0293(3) 0.0496(4) 0.0362(4) 0.0062(3) 0.0188(3) 0.0008(3)
Cl2 0.0339(3) 0.0391(4) 0.0239(3) -0.0088(3) 0.0044(3) 0.0024(3)
F1 0.0362(9) 0.0663(12) 0.0553(11) 0.0265(9) -0.0038(8) 0.0050(8)
F2 0.0716(12) 0.0784(13) 0.0384(10) 0.0262(9) 0.0278(9) 0.0171(10)
F3 0.1074(16) 0.0295(9) 0.0437(11) 0.0082(8) 0.0022(10) 0.0176(9)
F4 0.0474(9) 0.0234(7) 0.0677(12) 0.0078(7) 0.0296(9) 0.0094(6)
F5 0.0285(8) 0.0459(9) 0.0521(10) 0.0097(8) 0.0050(7) 0.0110(7)
F6 0.0735(12) 0.0521(10) 0.0490(10) 0.0067(8) 0.0423(10) 0.0275(9)
N1 0.0199(9) 0.0224(9) 0.0205(10) -0.0025(8) 0.0073(8) 0.0017(7)
N2 0.0201(9) 0.0226(9) 0.0176(9) 0.0013(7) 0.0059(8) -0.0011(7)
O1 0.0206(8) 0.0228(8) 0.0269(9) -0.0010(7) 0.0083(7) 0.0014(6)
O2 0.0263(8) 0.0240(8) 0.0218(8) 0.0011(7) 0.0064(7) 0.0020(7)
C1 0.0216(11) 0.0243(12) 0.0192(11) -0.0045(9) 0.0069(9) -0.0007(9)
C2 0.0256(12) 0.0255(12) 0.0321(13) -0.0009(10) 0.0138(11) -0.0025(9)
C3 0.0270(13) 0.0372(14) 0.0471(17) 0.0035(12) 0.0198(12) -0.0007(11)
C4 0.0484(17) 0.0524(17) 0.0419(17) 0.0132(14) 0.0270(14) 0.0054(14)
C5 0.0375(16) 0.0341(15) 0.097(3) -0.0194(16) 0.0359(17) -0.0123(12)
C6 0.0281(12) 0.0197(11) 0.0291(13) -0.0019(9) 0.0121(10) -0.0007(9)
C7 0.0258(11) 0.0231(11) 0.0200(12) -0.0010(9) 0.0082(9) 0.0041(9)
C8 0.0337(14) 0.0290(13) 0.0349(14) 0.0039(11) 0.0190(12) 0.0066(10)
C9 0.0229(11) 0.0221(11) 0.0173(11) -0.0040(9) 0.0042(9) -0.0004(9)
C10 0.0266(12) 0.0266(12) 0.0257(13) -0.0017(10) 0.0057(10) -0.0041(9)
C11 0.0394(14) 0.0252(12) 0.0275(13) 0.0023(10) 0.0079(11) -0.0009(10)
C12 0.0343(14) 0.0327(14) 0.0269(13) -0.0002(11) -0.0002(11) 0.0094(11)
C13 0.0241(13) 0.0451(16) 0.0309(14) -0.0051(12) 0.0063(11) 0.0046(11)
C14 0.0271(12) 0.0335(13) 0.0257(13) -0.0023(10) 0.0097(10) -0.0007(10)
C15 0.0234(11) 0.0249(12) 0.0232(12) 0.0005(9) 0.0103(10) -0.0026(9)
C16 0.0352(13) 0.0243(12) 0.0257(13) -0.0053(10) 0.0105(11) -0.0046(10)
C17 0.0528(17) 0.0311(14) 0.0367(16) -0.0066(12) 0.0170(13) 0.0046(12)
C18 0.0517(18) 0.0523(18) 0.0479(18) -0.0192(15) 0.0206(15) -0.0264(14)
C19 0.0635(19) 0.0380(15) 0.0213(13) -0.0058(11) 0.0088(13) 0.0089(13)
C20 0.0364(14) 0.0235(12) 0.0263(13) 0.0028(10) 0.0086(11) 0.0008(10)
C21 0.0285(12) 0.0240(12) 0.0251(13) 0.0046(10) 0.0112(10) 0.0029(9)
C22 0.0382(15) 0.0307(13) 0.0287(14) 0.0059(11) 0.0063(12) 0.0032(11)
C23 0.0204(11) 0.0214(11) 0.0282(13) -0.0019(9) 0.0115(9) -0.0019(9)
C24 0.0236(12) 0.0274(12) 0.0294(13) -0.0044(10) 0.0110(10) -0.0031(9)
C25 0.0380(14) 0.0285(13) 0.0404(15) -0.0096(11) 0.0242(12) -0.0044(11)
C26 0.0372(14) 0.0265(13) 0.0553(18) 0.0013(12) 0.0270(13) 0.0050(11)
C27 0.0275(13) 0.0310(13) 0.0425(16) 0.0094(12) 0.0153(11) 0.0064(10)
C28 0.0243(12) 0.0297(13) 0.0295(13) 0.0021(10) 0.0115(10) 0.0010(9)

loop_
_atom_type_symbol
_atom_type_description
_atom_type_scat_dispersion_real
_atom_type_scat_dispersion_imag
_atom_type_scat_source
C C 0.0033 0.0016 'International Tables Vol C Tables 4.2.6.8 and 6.1.1.4'
H H 0.0000 0.0000 'International Tables Vol C Tables 4.2.6.8 and 6.1.1.4'
N N 0.0061 0.0033 'International Tables Vol C Tables 4.2.6.8 and 6.1.1.4'
O O 0.0106 0.0060 'International Tables Vol C Tables 4.2.6.8 and 6.1.1.4'
F F 0.0171 0.0103 'International Tables Vol C Tables 4.2.6.8 and 6.1.1.4'
Cl Cl 0.1484 0.1585 'International Tables Vol C Tables 4.2.6.8 and 6.1.1.4'
Ti Ti 0.2776 0.4457 'International Tables Vol C Tables 4.2.6.8 and 6.1.1.4'

loop_
_geom_angle_atom_site_label_1
_geom_angle_atom_site_label_2
_geom_angle_atom_site_label_3
_geom_angle
_geom_angle_site_symmetry_1
_geom_angle_site_symmetry_3
_geom_angle_publ_flag
O1 Ti1 O2 171.50(7) . . ?
O1 Ti1 N2 90.67(7) . . ?
O2 Ti1 N2 84.05(7) . . ?
O1 Ti1 Cl1 93.97(5) . . ?
O2 Ti1 Cl1 92.53(5) . . ?
N2 Ti1 Cl1 88.35(5) . . ?
O1 Ti1 N1 82.87(7) . . ?
O2 Ti1 N1 89.86(7) . . ?
N2 Ti1 N1 82.99(6) . . ?
Cl1 Ti1 N1 170.73(5) . . ?
O1 Ti1 Cl2 92.50(5) . . ?
O2 Ti1 Cl2 91.56(5) . . ?
N2 Ti1 Cl2 169.38(5) . . ?
Cl1 Ti1 Cl2 101.54(3) . . ?
N1 Ti1 Cl2 87.34(5) . . ?
C1 N1 C23 121.06(18) . . ?
C1 N1 Ti1 125.02(14) . . ?
C23 N1 Ti1 113.80(13) . . ?
C15 N2 C9 120.51(19) . . ?
C15 N2 Ti1 128.20(15) . . ?
C9 N2 Ti1 110.75(13) . . ?
C7 O1 Ti1 130.49(14) . . ?
C21 O2 Ti1 132.69(15) . . ?
N1 C1 C6 118.92(19) . . ?
N1 C1 C2 127.09(19) . . ?
C6 C1 C2 113.88(19) . . ?
C4 C2 C3 109.3(2) . . ?
C4 C2 C5 109.0(2) . . ?
C3 C2 C5 105.1(2) . . ?
C4 C2 C1 107.05(19) . . ?
C3 C2 C1 116.87(19) . . ?
C5 C2 C1 109.3(2) . . ?
C2 C3 H3A 109.5 . . ?
C2 C3 H3B 109.5 . . ?
H3A C3 H3B 109.5 . . ?
C2 C3 H3C 109.5 . . ?
H3A C3 H3C 109.5 . . ?
H3B C3 H3C 109.5 . . ?
C2 C4 H4A 109.5 . . ?
C2 C4 H4B 109.5 . . ?
H4A C4 H4B 109.5 . . ?
C2 C4 H4C 109.5 . . ?
H4A C4 H4C 109.5 . . ?
H4B C4 H4C 109.5 . . ?
C2 C5 H5A 109.5 . . ?
C2 C5 H5B 109.5 . . ?
H5A C5 H5B 109.5 . . ?
C2 C5 H5C 109.5 . . ?
H5A C5 H5C 109.5 . . ?
H5B C5 H5C 109.5 . . ?
C7 C6 C1 125.8(2) . . ?
C7 C6 H6 117.1 . . ?
C1 C6 H6 117.1 . . ?
O1 C7 C6 126.9(2) . . ?
O1 C7 C8 111.84(19) . . ?
C6 C7 C8 121.3(2) . . ?
F6 C8 F4 107.6(2) . . ?
F6 C8 F5 106.4(2) . . ?
F4 C8 F5 107.1(2) . . ?
F6 C8 C7 111.1(2) . . ?
F4 C8 C7 112.98(19) . . ?
F5 C8 C7 111.4(2) . . ?
C10 C9 C14 120.0(2) . . ?
C10 C9 N2 121.86(19) . . ?
C14 C9 N2 118.0(2) . . ?
C11 C10 C9 119.5(2) . . ?
C11 C10 H10 120.2 . . ?
C9 C10 H10 120.2 . . ?
C10 C11 C12 120.6(2) . . ?
C10 C11 H11 119.7 . . ?
C12 C11 H11 119.7 . . ?
C13 C12 C11 119.7(2) . . ?
C13 C12 H12 120.1 . . ?
C11 C12 H12 120.1 . . ?
C12 C13 C14 120.5(2) . . ?
C12 C13 H13 119.8 . . ?
C14 C13 H13 119.8 . . ?
C13 C14 C9 119.6(2) . . ?
C13 C14 H14 120.2 . . ?
C9 C14 H14 120.2 . . ?
N2 C15 C20 118.9(2) . . ?
N2 C15 C16 127.9(2) . . ?
C20 C15 C16 113.10(19) . . ?
C18 C16 C19 109.3(2) . . ?
C18 C16 C17 109.6(2) . . ?
C19 C16 C17 104.9(2) . . ?
C18 C16 C15 107.0(2) . . ?
C19 C16 C15 116.9(2) . . ?
C17 C16 C15 108.9(2) . . ?
C16 C17 H17A 109.5 . . ?
C16 C17 H17B 109.5 . . ?
H17A C17 H17B 109.5 . . ?
C16 C17 H17C 109.5 . . ?
H17A C17 H17C 109.5 . . ?
H17B C17 H17C 109.5 . . ?
C16 C18 H18A 109.5 . . ?
C16 C18 H18B 109.5 . . ?
H18A C18 H18B 109.5 . . ?
C16 C18 H18C 109.5 . . ?
H18A C18 H18C 109.5 . . ?
H18B C18 H18C 109.5 . . ?
C16 C19 H19A 109.5 . . ?
C16 C19 H19B 109.5 . . ?
H19A C19 H19B 109.5 . . ?
C16 C19 H19C 109.5 . . ?
H19A C19 H19C 109.5 . . ?
H19B C19 H19C 109.5 . . ?
C21 C20 C15 126.3(2) . . ?
C21 C20 H20 116.9 . . ?
C15 C20 H20 116.9 . . ?
O2 C21 C20 126.8(2) . . ?
O2 C21 C22 112.2(2) . . ?
C20 C21 C22 120.9(2) . . ?
F3 C22 F1 107.6(2) . . ?
F3 C22 F2 106.4(2) . . ?
F1 C22 F2 106.0(2) . . ?
F3 C22 C21 113.1(2) . . ?
F1 C22 C21 112.3(2) . . ?
F2 C22 C21 110.9(2) . . ?
C28 C23 C24 120.0(2) . . ?
C28 C23 N1 120.5(2) . . ?
C24 C23 N1 119.4(2) . . ?
C23 C24 C25 119.6(2) . . ?
C23 C24 H24 120.2 . . ?
C25 C24 H24 120.2 . . ?
C26 C25 C24 120.1(2) . . ?
C26 C25 H25 119.9 . . ?
C24 C25 H25 119.9 . . ?
C25 C26 C27 120.0(2) . . ?
C25 C26 H26 120.0 . . ?
C27 C26 H26 120.0 . . ?
C26 C27 C28 120.6(2) . . ?
C26 C27 H27 119.7 . . ?
C28 C27 H27 119.7 . . ?
C27 C28 C23 119.6(2) . . ?
C27 C28 H28 120.2 . . ?
C23 C28 H28 120.2 . . ?

loop_
_geom_bond_atom_site_label_1
_geom_bond_atom_site_label_2
_geom_bond_distance
_geom_bond_site_symmetry_2
_geom_bond_publ_flag
Ti1 O1 1.8837(15) . ?
Ti1 O2 1.8925(15) . ?
Ti1 N2 2.2367(18) . ?
Ti1 Cl1 2.2466(7) . ?
Ti1 N1 2.2600(18) . ?
Ti1 Cl2 2.2639(7) . ?
F1 C22 1.325(3) . ?
F2 C22 1.325(3) . ?
F3 C22 1.320(3) . ?
F4 C8 1.331(3) . ?
F5 C8 1.332(3) . ?
F6 C8 1.327(3) . ?
N1 C1 1.305(3) . ?
N1 C23 1.449(3) . ?
N2 C15 1.309(3) . ?
N2 C9 1.443(3) . ?
O1 C7 1.305(3) . ?
O2 C21 1.301(3) . ?
C1 C6 1.457(3) . ?
C1 C2 1.551(3) . ?
C2 C4 1.530(4) . ?
C2 C3 1.531(3) . ?
C2 C5 1.541(3) . ?
C3 H3A 0.9800 . ?
C3 H3B 0.9800 . ?
C3 H3C 0.9800 . ?
C4 H4A 0.9800 . ?
C4 H4B 0.9800 . ?
C4 H4C 0.9800 . ?
C5 H5A 0.9800 . ?
C5 H5B 0.9800 . ?
C5 H5C 0.9800 . ?
C6 C7 1.338(3) . ?
C6 H6 0.9500 . ?
C7 C8 1.511(3) . ?
C9 C10 1.388(3) . ?
C9 C14 1.389(3) . ?
C10 C11 1.379(3) . ?
C10 H10 0.9500 . ?
C11 C12 1.384(4) . ?
C11 H11 0.9500 . ?
C12 C13 1.375(4) . ?
C12 H12 0.9500 . ?
C13 C14 1.385(3) . ?
C13 H13 0.9500 . ?
C14 H14 0.9500 . ?
C15 C20 1.453(3) . ?
C15 C16 1.556(3) . ?
C16 C18 1.531(4) . ?
C16 C19 1.535(3) . ?
C16 C17 1.542(3) . ?
C17 H17A 0.9800 . ?
C17 H17B 0.9800 . ?
C17 H17C 0.9800 . ?
C18 H18A 0.9800 . ?
C18 H18B 0.9800 . ?
C18 H18C 0.9800 . ?
C19 H19A 0.9800 . ?
C19 H19B 0.9800 . ?
C19 H19C 0.9800 . ?
C20 C21 1.338(3) . ?
C20 H20 0.9500 . ?
C21 C22 1.514(3) . ?
C23 C28 1.383(3) . ?
C23 C24 1.390(3) . ?
C24 C25 1.391(3) . ?
C24 H24 0.9500 . ?
C25 C26 1.374(4) . ?
C25 H25 0.9500 . ?
C26 C27 1.381(4) . ?
C26 H26 0.9500 . ?
C27 C28 1.382(3) . ?
C27 H27 0.9500 . ?
C28 H28 0.9500 . ?
